data_1510340
loop_
_publ_author_name
'Merlo, F.'
'Fornasini, M.L.'
'Pani, M.'
'Canepa, F.'

_publ_section_title
;
 Phases around the 1:1:1 composition in the Yb-Au-Ge and Ca-Au-Ge systems
;
_journal_name_full 'Journal of Alloys Compd.'
_journal_page_first 82
_journal_page_last 88
_journal_paper_doi 10.1016/S0925-8388(97)00278-8
_journal_volume 264
_journal_year 1998
_chemical_formula_sum 'Au1.24 Ge0.76 Yb'
_chemical_name_systematic 'Yb Au1.24 Ge0.76'
_space_group_IT_number 44
_symmetry_space_group_name_Hall 'I 2 -2'
_symmetry_space_group_name_H-M 'I m m 2'
_cell_angle_alpha 90
_cell_angle_beta 90
_cell_angle_gamma 90
_cell_formula_units_Z 4
_cell_length_a 4.51
_cell_length_b 7.067
_cell_length_c 7.786
_cell_volume 248.157
_citation_journal_id_ASTM JALCEU
_cod_data_source_file gold_413.cif
_cod_data_source_block Au1.24Ge0.76Yb1
_cod_original_cell_volume 248.1567
_cod_original_formula_sum 'Au1.24 Ge0.76 Yb1'
_cod_database_code 1510340

loop_
_symmetry_equiv_pos_as_xyz
x,y,z
-x,-y,z
-x,y,z
x,-y,z
x+1/2,y+1/2,z+1/2
-x+1/2,-y+1/2,z+1/2
-x+1/2,y+1/2,z+1/2
x+1/2,-y+1/2,z+1/2

loop_
_atom_site_label
_atom_site_type_symbol
_atom_site_fract_x
_atom_site_fract_y
_atom_site_fract_z
_atom_site_occupancy
_atom_site_U_iso_or_equiv
Ge1 Ge 0 0.3033 0.3356 0.76 0.0
Yb1 Yb 0 0 0.6324 1 0.0
Yb2 Yb 0 0.5 0.7074 1 0.0
Au2 Au 0 0.3033 0.3356 0.24 0.0
Au1 Au 0 0.2168 0.0039 1 0.0
